data_4023811
loop_
_publ_author_name
'Elizabeth Malamidou-Xenikaki'
'Spyros Spyroudis'
'Maria Tsanakopoulou'
'Harald Krautscheid'

_publ_section_title
;
 Enamino Derivatives of 1,3-Dioxoindane-2-carboxylic Acid
;
_journal_name_full 'Journal of Organic Chemistry'
_journal_page_first 8392
_journal_page_last 8397
_journal_paper_doi 10.1021/jo8014903
_journal_volume 73
_journal_year 2008
_chemical_formula_sum 'C17 H13 N O3'
_chemical_formula_weight 279.28
_chemical_name_systematic
; 
 ? 
;
_space_group_IT_number 2
_symmetry_cell_setting triclinic
_symmetry_space_group_name_Hall '-P 1'
_symmetry_space_group_name_H-M 'P -1'
_atom_sites_solution_hydrogens geom
_atom_sites_solution_primary direct
_atom_sites_solution_secondary difmap
_audit_creation_method SHELXL-97
_cell_angle_alpha 108.51(1)
_cell_angle_beta 94.10(1)
_cell_angle_gamma 95.96(1)
_cell_formula_units_Z 2
_cell_length_a 4.8667(6)
_cell_length_b 11.706(1)
_cell_length_c 12.471(2)
_cell_measurement_reflns_used 8409
_cell_measurement_temperature 200(2)
_cell_measurement_theta_max 29
_cell_measurement_theta_min 3
_cell_volume 666.0(1)
_computing_cell_refinement 'STOE X-AREA'
_computing_data_collection 'STOE X-AREA'
_computing_data_reduction 'STOE X-AREA'
_computing_molecular_graphics 'Diamond2 (Brandenburg, 1999)'
_computing_structure_refinement 'SHELXL-97 (Sheldrick, 1997)'
_computing_structure_solution 'SHELXS-97 (Sheldrick, 1990)'
_diffrn_ambient_temperature 200(2)
_diffrn_measured_fraction_theta_full 0.980
_diffrn_measured_fraction_theta_max 0.980
_diffrn_measurement_device_type 'STOE IPDS-2T'
_diffrn_measurement_method 'omega scans'
_diffrn_radiation_monochromator graphite
_diffrn_radiation_source 'fine-focus sealed tube'
_diffrn_radiation_type MoK\a
_diffrn_radiation_wavelength 0.71073
_diffrn_reflns_av_R_equivalents 0.0548
_diffrn_reflns_av_sigmaI/netI 0.0457
_diffrn_reflns_limit_h_max 6
_diffrn_reflns_limit_h_min -5
_diffrn_reflns_limit_k_max 15
_diffrn_reflns_limit_k_min -15
_diffrn_reflns_limit_l_max 16
_diffrn_reflns_limit_l_min -16
_diffrn_reflns_number 6847
_diffrn_reflns_theta_full 28.00
_diffrn_reflns_theta_max 28.00
_diffrn_reflns_theta_min 3.35
_diffrn_standards_number 0
_exptl_absorpt_coefficient_mu 0.096
_exptl_absorpt_correction_T_max 0.9810
_exptl_absorpt_correction_T_min 0.9098
_exptl_absorpt_correction_type none
_exptl_crystal_colour yellow
_exptl_crystal_density_diffrn 1.393
_exptl_crystal_density_method 'not measured'
_exptl_crystal_description rod
_exptl_crystal_F_000 292
_exptl_crystal_size_max 1.00
_exptl_crystal_size_mid 0.30
_exptl_crystal_size_min 0.20
_refine_diff_density_max 0.308
_refine_diff_density_min -0.175
_refine_diff_density_rms 0.040
_refine_ls_extinction_coef 0.017(16)
_refine_ls_extinction_expression Fc^*^=kFc[1+0.001xFc^2^\l^3^/sin(2\q)]^-1/4^
_refine_ls_extinction_method SHELXL
_refine_ls_goodness_of_fit_ref 1.064
_refine_ls_hydrogen_treatment mixed
_refine_ls_matrix_type full
_refine_ls_number_parameters 200
_refine_ls_number_reflns 3162
_refine_ls_number_restraints 0
_refine_ls_restrained_S_all 1.064
_refine_ls_R_factor_all 0.0519
_refine_ls_R_factor_gt 0.0438
_refine_ls_shift/su_max 0.002
_refine_ls_shift/su_mean 0.000
_refine_ls_structure_factor_coef Fsqd
_refine_ls_weighting_details 'calc w=1/[\s^2^(Fo^2^)+(0.0744P)^2^+0.0547P] where P=(Fo^2^+2Fc^2^)/3'
_refine_ls_weighting_scheme calc
_refine_ls_wR_factor_gt 0.1252
_refine_ls_wR_factor_ref 0.1299
_reflns_number_gt 2626
_reflns_number_total 3162
_reflns_threshold_expression >2sigma(I)
_cod_data_source_file jo8014903_si_001.cif
_cod_data_source_block IP2-027
_cod_database_code 4023811

loop_
_symmetry_equiv_pos_as_xyz
'x, y, z'
'-x, -y, -z'

loop_
_atom_site_label
_atom_site_type_symbol
_atom_site_fract_x
_atom_site_fract_y
_atom_site_fract_z
_atom_site_U_iso_or_equiv
_atom_site_adp_type
_atom_site_occupancy
_atom_site_symmetry_multiplicity
_atom_site_calc_flag
_atom_site_refinement_flags
_atom_site_disorder_assembly
_atom_site_disorder_group
N1 N 0.6972(2) 0.51037(9) 0.33397(8) 0.0316(2) Uani 1 1 d . . .
H1 H 0.826(4) 0.5162(16) 0.3944(16) 0.054(5) Uiso 1 1 d . . .
O1 O 0.6509(2) 0.08499(8) 0.16499(8) 0.0441(3) Uani 1 1 d . . .
O2 O 1.0557(2) 0.19028(9) 0.33929(9) 0.0437(3) Uani 1 1 d . . .
H2 H 0.944(5) 0.1316(19) 0.2841(19) 0.072(6) Uiso 1 1 d . . .
O3 O 1.0939(2) 0.39013(8) 0.42183(7) 0.0386(2) Uani 1 1 d . . .
C1 C 0.6012(3) 0.19051(11) 0.18343(10) 0.0328(3) Uani 1 1 d . . .
C2 C 0.7394(2) 0.29702(10) 0.27088(9) 0.0301(3) Uani 1 1 d . . .
C3 C 0.6200(2) 0.39905(10) 0.26443(9) 0.0280(3) Uani 1 1 d . . .
C4 C 0.2076(3) 0.41844(12) 0.12436(10) 0.0350(3) Uani 1 1 d . . .
H4 H 0.2102 0.5038 0.1569 0.042 Uiso 1 1 calc R . .
C5 C 0.0152(3) 0.35006(14) 0.03131(11) 0.0408(3) Uani 1 1 d . . .
H5 H -0.1152 0.3899 0.0009 0.049 Uiso 1 1 calc R . .
C6 C 0.0109(3) 0.22628(14) -0.01706(11) 0.0444(3) Uani 1 1 d . . .
H6 H -0.1207 0.1823 -0.0806 0.053 Uiso 1 1 calc R . .
C7 C 0.1980(3) 0.16487(13) 0.02633(11) 0.0406(3) Uani 1 1 d . . .
H7 H 0.1964 0.0796 -0.0068 0.049 Uiso 1 1 calc R . .
C8 C 0.3940(2) 0.35792(11) 0.16756(9) 0.0297(3) Uani 1 1 d . . .
C9 C 0.3850(3) 0.23192(11) 0.11867(10) 0.0328(3) Uani 1 1 d . . .
C10 C 0.9724(3) 0.29835(11) 0.34935(9) 0.0313(3) Uani 1 1 d . . .
C11 C 0.5827(2) 0.61811(10) 0.33180(10) 0.0293(3) Uani 1 1 d . . .
C12 C 0.6513(3) 0.67330(12) 0.25256(11) 0.0378(3) Uani 1 1 d . . .
H12 H 0.7697 0.6388 0.1970 0.045 Uiso 1 1 calc R . .
C13 C 0.5453(3) 0.77963(12) 0.25502(11) 0.0388(3) Uani 1 1 d . . .
H13 H 0.5901 0.8170 0.2000 0.047 Uiso 1 1 calc R . .
C14 C 0.3753(3) 0.83224(11) 0.33626(11) 0.0352(3) Uani 1 1 d . . .
C15 C 0.3092(3) 0.77447(12) 0.41461(11) 0.0402(3) Uani 1 1 d . . .
H15 H 0.1904 0.8085 0.4701 0.048 Uiso 1 1 calc R . .
C16 C 0.4130(3) 0.66820(11) 0.41341(10) 0.0356(3) Uani 1 1 d . . .
H16 H 0.3679 0.6304 0.4681 0.043 Uiso 1 1 calc R . .
C17 C 0.2657(4) 0.94938(13) 0.34105(14) 0.0484(4) Uani 1 1 d . . .
H17A H 0.3581 0.9846 0.2893 0.073 Uiso 1 1 calc R . .
H17B H 0.3029 1.0066 0.4189 0.073 Uiso 1 1 calc R . .
H17C H 0.0649 0.9331 0.3181 0.073 Uiso 1 1 calc R . .

loop_
_atom_site_aniso_label
_atom_site_aniso_U_11
_atom_site_aniso_U_22
_atom_site_aniso_U_33
_atom_site_aniso_U_23
_atom_site_aniso_U_13
_atom_site_aniso_U_12
N1 0.0363(5) 0.0278(5) 0.0298(5) 0.0082(4) -0.0027(4) 0.0082(4)
O1 0.0597(6) 0.0277(5) 0.0439(5) 0.0082(4) 0.0089(5) 0.0099(4)
O2 0.0568(6) 0.0345(5) 0.0433(5) 0.0139(4) 0.0019(5) 0.0201(4)
O3 0.0445(5) 0.0366(5) 0.0329(4) 0.0084(4) -0.0041(4) 0.0125(4)
C1 0.0387(6) 0.0294(6) 0.0302(5) 0.0084(4) 0.0091(5) 0.0049(5)
C2 0.0351(6) 0.0274(5) 0.0288(5) 0.0092(4) 0.0058(4) 0.0071(4)
C3 0.0303(5) 0.0295(6) 0.0256(5) 0.0100(4) 0.0051(4) 0.0056(4)
C4 0.0350(6) 0.0405(7) 0.0311(6) 0.0141(5) 0.0025(5) 0.0056(5)
C5 0.0363(6) 0.0557(8) 0.0312(6) 0.0165(6) 0.0000(5) 0.0051(6)
C6 0.0403(7) 0.0570(9) 0.0289(6) 0.0082(6) -0.0011(5) -0.0023(6)
C7 0.0438(7) 0.0393(7) 0.0318(6) 0.0041(5) 0.0051(5) -0.0015(5)
C8 0.0307(6) 0.0327(6) 0.0255(5) 0.0095(4) 0.0047(4) 0.0028(4)
C9 0.0362(6) 0.0325(6) 0.0281(5) 0.0073(4) 0.0072(5) 0.0025(5)
C10 0.0382(6) 0.0314(6) 0.0289(5) 0.0129(4) 0.0083(5) 0.0124(5)
C11 0.0322(6) 0.0251(5) 0.0296(5) 0.0082(4) -0.0020(4) 0.0050(4)
C12 0.0400(7) 0.0419(7) 0.0367(6) 0.0172(5) 0.0083(5) 0.0120(5)
C13 0.0402(7) 0.0402(7) 0.0430(7) 0.0236(6) 0.0031(5) 0.0058(5)
C14 0.0387(6) 0.0261(6) 0.0390(6) 0.0104(5) -0.0045(5) 0.0042(5)
C15 0.0495(7) 0.0362(7) 0.0384(6) 0.0124(5) 0.0105(5) 0.0167(6)
C16 0.0432(7) 0.0334(6) 0.0344(6) 0.0150(5) 0.0068(5) 0.0095(5)
C17 0.0594(9) 0.0313(7) 0.0558(8) 0.0159(6) -0.0019(7) 0.0124(6)

loop_
_atom_type_symbol
_atom_type_description
_atom_type_scat_dispersion_real
_atom_type_scat_dispersion_imag
_atom_type_scat_source
C C 0.0033 0.0016 'International Tables Vol C Tables 4.2.6.8 and 6.1.1.4'
H H 0.0000 0.0000 'International Tables Vol C Tables 4.2.6.8 and 6.1.1.4'
N N 0.0061 0.0033 'International Tables Vol C Tables 4.2.6.8 and 6.1.1.4'
O O 0.0106 0.0060 'International Tables Vol C Tables 4.2.6.8 and 6.1.1.4'

loop_
_geom_angle_atom_site_label_1
_geom_angle_atom_site_label_2
_geom_angle_atom_site_label_3
_geom_angle
_geom_angle_site_symmetry_1
_geom_angle_site_symmetry_3
_geom_angle_publ_flag
H1 N1 C3 114.3(11) . . ?
H1 N1 C11 118.4(11) . . ?
C3 N1 C11 126.99(10) . . ?
H2 O2 C10 109.6(13) . . ?
O1 C1 C2 126.86(12) . . ?
O1 C1 C9 126.59(12) . . ?
C2 C1 C9 106.54(10) . . ?
C3 C2 C1 109.47(10) . . ?
C3 C2 C10 125.82(11) . . ?
C1 C2 C10 124.66(11) . . ?
N1 C3 C2 124.48(10) . . ?
N1 C3 C8 127.23(10) . . ?
C2 C3 C8 108.28(10) . . ?
C8 C4 C5 118.07(12) . . ?
C6 C5 C4 121.44(13) . . ?
C5 C6 C7 120.69(12) . . ?
C9 C7 C6 117.85(12) . . ?
C4 C8 C9 119.96(11) . . ?
C4 C8 C3 132.99(11) . . ?
C9 C8 C3 107.04(10) . . ?
C7 C9 C8 121.98(12) . . ?
C7 C9 C1 129.36(12) . . ?
C8 C9 C1 108.65(10) . . ?
O3 C10 O2 119.85(11) . . ?
O3 C10 C2 124.28(11) . . ?
O2 C10 C2 115.87(11) . . ?
C16 C11 C12 120.72(11) . . ?
C16 C11 N1 118.63(10) . . ?
C12 C11 N1 120.59(11) . . ?
C11 C12 C13 119.31(12) . . ?
C14 C13 C12 121.23(11) . . ?
C13 C14 C15 118.16(11) . . ?
C13 C14 C17 121.38(12) . . ?
C15 C14 C17 120.46(12) . . ?
C16 C15 C14 121.40(12) . . ?
C11 C16 C15 119.17(11) . . ?

loop_
_geom_bond_atom_site_label_1
_geom_bond_atom_site_label_2
_geom_bond_distance
_geom_bond_site_symmetry_2
_geom_bond_publ_flag
N1 H1 0.927(19) . ?
N1 C3 1.3136(15) . ?
N1 C11 1.4377(14) . ?
O1 C1 1.2357(15) . ?
O2 H2 0.90(2) . ?
O2 C10 1.3393(14) . ?
O3 C10 1.2233(15) . ?
C1 C2 1.4331(16) . ?
C1 C9 1.4922(18) . ?
C2 C3 1.4030(15) . ?
C2 C10 1.4394(17) . ?
C3 C8 1.4942(16) . ?
C4 C8 1.3859(17) . ?
C4 C5 1.4013(18) . ?
C5 C6 1.379(2) . ?
C6 C7 1.397(2) . ?
C7 C9 1.3779(18) . ?
C8 C9 1.4005(17) . ?
C11 C16 1.3797(17) . ?
C11 C12 1.3831(17) . ?
C12 C13 1.3884(17) . ?
C13 C14 1.3855(19) . ?
C14 C15 1.3910(19) . ?
C14 C17 1.5075(17) . ?
C15 C16 1.3867(17) . ?

loop_
_cod_related_entry_id
_cod_related_entry_database
_cod_related_entry_code
1 ChemSpider 30658785
